data_2218174
loop_
_publ_author_name
'Ramachandran, G.'
'Kanakam, Charles Christopher'
'Manivannan, V.'

_publ_section_title
;
 2,4-Dinitro-1-naphthyl 4-toluenesulfonate
;
_journal_coeditor_code IS2287
_journal_issue 5
_journal_name_full 'Acta Crystallographica Section E'
_journal_page_first o873
_journal_paper_doi 10.1107/S1600536808010052
_journal_volume 64
_journal_year 2008
_chemical_formula_iupac 'C17 H12 N2 O7 S'
_chemical_formula_moiety 'C17 H12 N2 O7 S'
_chemical_formula_sum 'C17 H12 N2 O7 S'
_chemical_formula_weight 388.35
_chemical_name_systematic
;
2,4-Dinitro-1-naphthyl 4-toluenesulfonate
;
_space_group_IT_number 14
_symmetry_cell_setting monoclinic
_symmetry_space_group_name_Hall '-P 2ybc'
_symmetry_space_group_name_H-M 'P 1 21/c 1'
_atom_sites_solution_hydrogens geom
_atom_sites_solution_primary direct
_atom_sites_solution_secondary difmap
_audit_creation_method SHELXL-97
_cell_angle_alpha 90.00
_cell_angle_beta 90.757(3)
_cell_angle_gamma 90.00
_cell_formula_units_Z 4
_cell_length_a 13.071(2)
_cell_length_b 7.8660(13)
_cell_length_c 16.595(3)
_cell_measurement_reflns_used 4023
_cell_measurement_temperature 295(2)
_cell_measurement_theta_max 25.2
_cell_measurement_theta_min 1.8
_cell_volume 1706.1(5)
_computing_cell_refinement 'APEX2 (Bruker, 2004)'
_computing_data_collection 'APEX2 (Bruker, 2004)'
_computing_data_reduction 'APEX2 (Bruker, 2004)'
_computing_molecular_graphics 'PLATON (Spek, 2003)'
_computing_publication_material 'SHELXL97 (Sheldrick, 2008)'
_computing_structure_refinement 'SHELXL97 (Sheldrick, 2008)'
_computing_structure_solution 'SHELXS97 (Sheldrick, 2008)'
_diffrn_ambient_temperature 295(2)
_diffrn_measured_fraction_theta_full 0.998
_diffrn_measured_fraction_theta_max 0.998
_diffrn_measurement_device_type 'Bruker Kappa APEXII'
_diffrn_measurement_method '\w and \f'
_diffrn_radiation_monochromator graphite
_diffrn_radiation_source 'fine-focus sealed tube'
_diffrn_radiation_type MoK\a
_diffrn_radiation_wavelength 0.71073
_diffrn_reflns_av_R_equivalents 0.0306
_diffrn_reflns_av_sigmaI/netI 0.0308
_diffrn_reflns_limit_h_max 15
_diffrn_reflns_limit_h_min -15
_diffrn_reflns_limit_k_max 9
_diffrn_reflns_limit_k_min -9
_diffrn_reflns_limit_l_max 19
_diffrn_reflns_limit_l_min -19
_diffrn_reflns_number 12222
_diffrn_reflns_theta_full 25.35
_diffrn_reflns_theta_max 25.35
_diffrn_reflns_theta_min 2.45
_diffrn_standards_interval_time 0
_diffrn_standards_number 0
_exptl_absorpt_coefficient_mu 0.235
_exptl_absorpt_correction_T_max 0.9701
_exptl_absorpt_correction_T_min 0.9202
_exptl_absorpt_correction_type multi-scan
_exptl_absorpt_process_details '(<i>SADABS</i>; Sheldrick, 1996)'
_exptl_crystal_colour colourless
_exptl_crystal_density_diffrn 1.512
_exptl_crystal_density_method 'not measured'
_exptl_crystal_description block
_exptl_crystal_F_000 800
_exptl_crystal_size_max 0.36
_exptl_crystal_size_mid 0.25
_exptl_crystal_size_min 0.13
_refine_diff_density_max 0.202
_refine_diff_density_min -0.234
_refine_ls_extinction_method none
_refine_ls_goodness_of_fit_ref 1.020
_refine_ls_hydrogen_treatment constr
_refine_ls_matrix_type full
_refine_ls_number_parameters 245
_refine_ls_number_reflns 3116
_refine_ls_number_restraints 0
_refine_ls_restrained_S_all 1.020
_refine_ls_R_factor_all 0.0661
_refine_ls_R_factor_gt 0.0439
_refine_ls_shift/su_max 0.000
_refine_ls_shift/su_mean 0.000
_refine_ls_structure_factor_coef Fsqd
_refine_ls_weighting_details 'calc w=1/[\s^2^(Fo^2^)+(0.0486P)^2^+0.4765P] where P=(Fo^2^+2Fc^2^)/3'
_refine_ls_weighting_scheme calc
_refine_ls_wR_factor_gt 0.0958
_refine_ls_wR_factor_ref 0.1043
_reflns_number_gt 2291
_reflns_number_total 3116
_reflns_threshold_expression I>2\s(I)
_cod_data_source_file is2287.cif
_cod_data_source_block I
_cod_depositor_comments
;
The following automatic conversions were performed:
'_symmetry_cell_setting' value 'Monoclinic' changed to 'monoclinic'
according to '/home/saulius/struct/CIF-dictionaries/cif_core.dic'
dictionary named 'cif_core.dic' version 2.4.1 from
2010-06-29.

'_geom_hbond_publ_flag' value 'Y' changed to 'y' according to
'/home/saulius/struct/CIF-dictionaries/cif_core.dic' dictionary named
'cif_core.dic' version 2.4.1 from 2010-06-29 (4 times).

Automatic conversion script
Id: cif_fix_enum 1527 2010-12-29 10:47:43Z saulius 

The following automatic conversions were performed:

'_symmetry_cell_setting' value 'Monoclinic' changed to 'monoclinic'
according to /home/saulius/struct/CIF-dictionaries/cif_core.dic
dictionary named 'cif_core.dic' version 2.4.1 from
2010-06-29.

'_geom_hbond_publ_flag' value 'Y' changed to 'y'
according to /home/saulius/struct/CIF-dictionaries/cif_core.dic
dictionary named 'cif_core.dic' version 2.4.1 from 2010-06-29 (4
times).

Automatic conversion script
Id: cif_fix_values 1715 2011-07-08 13:25:40Z adriana 
;
_cod_original_cell_volume 1706.0(5)
_cod_original_sg_symbol_H-M 'P 21/c'
_cod_database_code 2218174
_cod_database_fobs_code 2218174

loop_
_symmetry_equiv_pos_as_xyz
'x, y, z'
'-x, y+1/2, -z+1/2'
'-x, -y, -z'
'x, -y-1/2, z-1/2'

loop_
_atom_site_type_symbol
_atom_site_label
_atom_site_fract_x
_atom_site_fract_y
_atom_site_fract_z
_atom_site_U_iso_or_equiv
_atom_site_adp_type
_atom_site_calc_flag
_atom_site_refinement_flags
_atom_site_occupancy
S S1 0.75961(5) 0.14928(8) 0.91732(3) 0.04636(19) Uani d . 1
N N2 0.47400(18) 0.4441(3) 1.21402(12) 0.0509(5) Uani d . 1
N N1 0.77051(15) 0.1383(3) 1.12836(11) 0.0511(5) Uani d . 1
C C8 0.62399(17) 0.1694(3) 1.03092(12) 0.0379(5) Uani d . 1
C C9 0.66905(17) 0.2018(3) 1.10432(13) 0.0396(5) Uani d . 1
C C10 0.61838(18) 0.2985(3) 1.16206(13) 0.0418(5) Uani d . 1
H H10 0.6505 0.3244 1.2109 0.050 Uiso calc R 1
C C11 0.52268(18) 0.3540(3) 1.14659(12) 0.0394(5) Uani d . 1
C C12 0.47017(17) 0.3258(3) 1.07210(12) 0.0383(5) Uani d . 1
C C13 0.52516(16) 0.2336(3) 1.01249(12) 0.0366(5) Uani d . 1
C C14 0.37180(18) 0.3875(3) 1.05167(14) 0.0462(6) Uani d . 1
H H14 0.3347 0.4476 1.0897 0.055 Uiso calc R 1
C C15 0.33082(18) 0.3603(3) 0.97732(15) 0.0502(6) Uani d . 1
H H15 0.2658 0.4016 0.9651 0.060 Uiso calc R 1
C C16 0.38494(19) 0.2709(3) 0.91879(15) 0.0494(6) Uani d . 1
H H16 0.3558 0.2542 0.8680 0.059 Uiso calc R 1
C C17 0.47966(18) 0.2082(3) 0.93546(13) 0.0421(5) Uani d . 1
H H17 0.5148 0.1484 0.8962 0.051 Uiso calc R 1
C C1 0.82025(17) -0.0380(3) 0.88993(14) 0.0467(6) Uani d . 1
C C4 0.9179(2) -0.3362(4) 0.84598(18) 0.0639(7) Uani d . 1
C C2 0.8941(2) -0.1075(4) 0.94025(17) 0.0660(8) Uani d . 1
H H2 0.9113 -0.0548 0.9888 0.079 Uiso calc R 1
C C3 0.9421(2) -0.2557(4) 0.91778(19) 0.0744(9) Uani d . 1
H H3 0.9918 -0.3026 0.9516 0.089 Uiso calc R 1
C C6 0.7943(2) -0.1167(4) 0.81845(15) 0.0583(7) Uani d . 1
H H6 0.7439 -0.0708 0.7848 0.070 Uiso calc R 1
C C5 0.8437(2) -0.2639(4) 0.79741(18) 0.0671(8) Uani d . 1
H H5 0.8264 -0.3163 0.7489 0.081 Uiso calc R 1
C C7 0.9719(2) -0.4974(4) 0.8216(2) 0.0947(11) Uani d . 1
H H7A 1.0222 -0.4715 0.7818 0.142 Uiso calc R 1
H H7B 0.9230 -0.5762 0.7995 0.142 Uiso calc R 1
H H7C 1.0049 -0.5470 0.8680 0.142 Uiso calc R 1
O O1 0.70983(14) 0.2246(2) 0.84979(9) 0.0613(5) Uani d . 1
O O2 0.82266(13) 0.2523(2) 0.96766(10) 0.0584(5) Uani d . 1
O O3 0.67103(11) 0.06829(18) 0.97377(8) 0.0431(4) Uani d . 1
O O4 0.82359(15) 0.2326(3) 1.16921(12) 0.0810(6) Uani d . 1
O O5 0.79512(14) -0.0046(3) 1.10830(11) 0.0644(5) Uani d . 1
O O6 0.53013(16) 0.5300(3) 1.25734(11) 0.0738(6) Uani d . 1
O O7 0.38300(16) 0.4246(3) 1.22514(11) 0.0713(6) Uani d . 1

loop_
_atom_site_aniso_label
_atom_site_aniso_U_11
_atom_site_aniso_U_22
_atom_site_aniso_U_33
_atom_site_aniso_U_12
_atom_site_aniso_U_13
_atom_site_aniso_U_23
S1 0.0527(4) 0.0503(4) 0.0362(3) -0.0065(3) 0.0072(3) -0.0017(3)
N2 0.0698(15) 0.0451(12) 0.0382(11) 0.0054(11) 0.0093(11) 0.0005(9)
N1 0.0516(13) 0.0644(15) 0.0372(11) -0.0010(12) -0.0001(9) 0.0005(11)
C8 0.0473(13) 0.0341(12) 0.0324(11) -0.0068(10) 0.0055(10) 0.0000(9)
C9 0.0447(13) 0.0384(12) 0.0358(12) -0.0044(10) 0.0001(10) 0.0041(10)
C10 0.0582(15) 0.0389(12) 0.0285(11) -0.0081(11) 0.0000(10) 0.0002(10)
C11 0.0532(14) 0.0313(11) 0.0338(11) -0.0022(10) 0.0087(10) 0.0017(9)
C12 0.0485(13) 0.0300(11) 0.0364(12) -0.0069(10) 0.0043(10) 0.0048(9)
C13 0.0446(13) 0.0309(11) 0.0344(11) -0.0090(10) 0.0013(10) 0.0028(9)
C14 0.0521(14) 0.0383(13) 0.0485(14) -0.0017(11) 0.0078(11) 0.0060(11)
C15 0.0448(14) 0.0490(14) 0.0566(15) -0.0038(11) -0.0045(12) 0.0106(13)
C16 0.0564(15) 0.0488(14) 0.0427(13) -0.0126(12) -0.0088(12) 0.0061(11)
C17 0.0517(14) 0.0394(12) 0.0352(12) -0.0088(11) 0.0001(10) 0.0011(10)
C1 0.0405(13) 0.0579(15) 0.0420(13) -0.0071(11) 0.0076(11) -0.0057(11)
C4 0.0484(15) 0.0653(18) 0.078(2) -0.0063(14) 0.0158(14) -0.0175(16)
C2 0.0531(16) 0.087(2) 0.0578(16) 0.0052(15) -0.0036(13) -0.0213(15)
C3 0.0555(17) 0.089(2) 0.079(2) 0.0164(16) -0.0041(15) -0.0103(18)
C6 0.0564(16) 0.0690(18) 0.0496(15) 0.0026(14) 0.0009(12) -0.0111(13)
C5 0.0612(17) 0.076(2) 0.0641(18) -0.0081(15) 0.0040(14) -0.0264(16)
C7 0.075(2) 0.077(2) 0.133(3) 0.0067(18) 0.022(2) -0.028(2)
O1 0.0794(12) 0.0660(12) 0.0387(9) 0.0039(9) 0.0059(9) 0.0086(8)
O2 0.0630(11) 0.0584(11) 0.0539(10) -0.0189(9) 0.0080(8) -0.0100(9)
O3 0.0514(9) 0.0404(9) 0.0377(8) -0.0031(7) 0.0076(7) -0.0054(7)
O4 0.0617(12) 0.1075(17) 0.0734(13) -0.0049(11) -0.0180(11) -0.0267(12)
O5 0.0660(12) 0.0632(12) 0.0640(12) 0.0149(10) -0.0005(9) 0.0042(10)
O6 0.0898(15) 0.0723(13) 0.0593(12) 0.0021(11) 0.0009(11) -0.0308(10)
O7 0.0664(13) 0.0885(15) 0.0596(12) 0.0031(11) 0.0229(10) -0.0065(10)

loop_
_atom_type_symbol
_atom_type_description
_atom_type_scat_dispersion_real
_atom_type_scat_dispersion_imag
_atom_type_scat_source
C C 0.0033 0.0016 'International Tables Vol C Tables 4.2.6.8 and 6.1.1.4'
H H 0.0000 0.0000 'International Tables Vol C Tables 4.2.6.8 and 6.1.1.4'
N N 0.0061 0.0033 'International Tables Vol C Tables 4.2.6.8 and 6.1.1.4'
O O 0.0106 0.0060 'International Tables Vol C Tables 4.2.6.8 and 6.1.1.4'
S S 0.1246 0.1234 'International Tables Vol C Tables 4.2.6.8 and 6.1.1.4'

loop_
_geom_angle_atom_site_label_1
_geom_angle_atom_site_label_2
_geom_angle_atom_site_label_3
_geom_angle
O1 S1 O2 118.91(11)
O1 S1 O3 107.20(10)
O2 S1 O3 107.24(9)
O1 S1 C1 110.71(11)
O2 S1 C1 112.01(11)
O3 S1 C1 98.58(10)
O7 N2 O6 124.1(2)
O7 N2 C11 119.1(2)
O6 N2 C11 116.7(2)
O4 N1 O5 124.4(2)
O4 N1 C9 116.8(2)
O5 N1 C9 118.8(2)
C9 C8 O3 121.7(2)
C9 C8 C13 120.4(2)
O3 C8 C13 117.89(18)
C8 C9 C10 120.6(2)
C8 C9 N1 123.7(2)
C10 C9 N1 115.71(19)
C11 C10 C9 119.6(2)
C11 C10 H10 120.2
C9 C10 H10 120.2
C10 C11 C12 123.4(2)
C10 C11 N2 114.8(2)
C12 C11 N2 121.7(2)
C14 C12 C11 125.6(2)
C14 C12 C13 118.3(2)
C11 C12 C13 116.1(2)
C8 C13 C17 121.0(2)
C8 C13 C12 119.83(19)
C17 C13 C12 119.1(2)
C15 C14 C12 120.8(2)
C15 C14 H14 119.6
C12 C14 H14 119.6
C14 C15 C16 120.9(2)
C14 C15 H15 119.5
C16 C15 H15 119.5
C17 C16 C15 120.6(2)
C17 C16 H16 119.7
C15 C16 H16 119.7
C16 C17 C13 120.2(2)
C16 C17 H17 119.9
C13 C17 H17 119.9
C6 C1 C2 120.4(2)
C6 C1 S1 119.9(2)
C2 C1 S1 119.70(19)
C5 C4 C3 117.8(3)
C5 C4 C7 121.3(3)
C3 C4 C7 120.9(3)
C3 C2 C1 119.2(3)
C3 C2 H2 120.4
C1 C2 H2 120.4
C2 C3 C4 121.4(3)
C2 C3 H3 119.3
C4 C3 H3 119.3
C5 C6 C1 119.2(3)
C5 C6 H6 120.4
C1 C6 H6 120.4
C6 C5 C4 122.0(3)
C6 C5 H5 119.0
C4 C5 H5 119.0
C4 C7 H7A 109.5
C4 C7 H7B 109.5
H7A C7 H7B 109.5
C4 C7 H7C 109.5
H7A C7 H7C 109.5
H7B C7 H7C 109.5
C8 O3 S1 119.58(13)

loop_
_geom_bond_atom_site_label_1
_geom_bond_atom_site_label_2
_geom_bond_distance
S1 O1 1.4179(17)
S1 O2 1.4196(16)
S1 O3 1.6287(16)
S1 C1 1.736(3)
N2 O7 1.216(3)
N2 O6 1.224(3)
N2 C11 1.476(3)
N1 O4 1.216(3)
N1 O5 1.216(3)
N1 C9 1.467(3)
C8 C9 1.370(3)
C8 O3 1.388(2)
C8 C13 1.416(3)
C9 C10 1.397(3)
C10 C11 1.346(3)
C10 H10 0.9300
C11 C12 1.423(3)
C12 C14 1.411(3)
C12 C13 1.429(3)
C13 C17 1.417(3)
C14 C15 1.356(3)
C14 H14 0.9300
C15 C16 1.399(3)
C15 H15 0.9300
C16 C17 1.358(3)
C16 H16 0.9300
C17 H17 0.9300
C1 C6 1.377(3)
C1 C2 1.381(3)
C4 C5 1.376(4)
C4 C3 1.382(4)
C4 C7 1.509(4)
C2 C3 1.378(4)
C2 H2 0.9300
C3 H3 0.9300
C6 C5 1.373(4)
C6 H6 0.9300
C5 H5 0.9300
C7 H7A 0.9600
C7 H7B 0.9600
C7 H7C 0.9600

loop_
_geom_hbond_atom_site_label_D
_geom_hbond_atom_site_label_H
_geom_hbond_atom_site_label_A
_geom_hbond_site_symmetry_A
_geom_hbond_distance_DH
_geom_hbond_distance_HA
_geom_hbond_distance_DA
_geom_hbond_angle_DHA
_geom_hbond_publ_flag
C2 H2 O5 . 0.93 2.55 3.194(3) 127 y
C14 H14 O7 . 0.93 2.33 2.895(3) 119 y
C17 H17 O3 . 0.93 2.48 2.798(3) 100 y
C10 H10 O1 4_566 0.93 2.45 3.327(3) 157 y

loop_
_geom_torsion_atom_site_label_1
_geom_torsion_atom_site_label_2
_geom_torsion_atom_site_label_3
_geom_torsion_atom_site_label_4
_geom_torsion
O3 C8 C9 C10 -177.46(19)
C13 C8 C9 C10 0.0(3)
O3 C8 C9 N1 1.8(3)
C13 C8 C9 N1 179.21(19)
O4 N1 C9 C8 143.2(2)
O5 N1 C9 C8 -38.6(3)
O4 N1 C9 C10 -37.5(3)
O5 N1 C9 C10 140.7(2)
C8 C9 C10 C11 2.9(3)
N1 C9 C10 C11 -176.4(2)
C9 C10 C11 C12 -2.8(3)
C9 C10 C11 N2 175.77(19)
O7 N2 C11 C10 -143.1(2)
O6 N2 C11 C10 34.3(3)
O7 N2 C11 C12 35.5(3)
O6 N2 C11 C12 -147.1(2)
C10 C11 C12 C14 -177.1(2)
N2 C11 C12 C14 4.5(3)
C10 C11 C12 C13 -0.1(3)
N2 C11 C12 C13 -178.59(19)
C9 C8 C13 C17 176.87(19)
O3 C8 C13 C17 -5.6(3)
C9 C8 C13 C12 -2.9(3)
O3 C8 C13 C12 174.60(17)
C14 C12 C13 C8 -179.86(19)
C11 C12 C13 C8 3.0(3)
C14 C12 C13 C17 0.3(3)
C11 C12 C13 C17 -176.83(19)
C11 C12 C14 C15 176.7(2)
C13 C12 C14 C15 -0.2(3)
C12 C14 C15 C16 -0.2(3)
C14 C15 C16 C17 0.5(3)
C15 C16 C17 C13 -0.3(3)
C8 C13 C17 C16 -179.9(2)
C12 C13 C17 C16 -0.1(3)
O1 S1 C1 C6 -17.0(2)
O2 S1 C1 C6 -152.30(19)
O3 S1 C1 C6 95.1(2)
O1 S1 C1 C2 163.2(2)
O2 S1 C1 C2 27.9(2)
O3 S1 C1 C2 -84.7(2)
C6 C1 C2 C3 0.5(4)
S1 C1 C2 C3 -179.7(2)
C1 C2 C3 C4 0.0(5)
C5 C4 C3 C2 -0.3(4)
C7 C4 C3 C2 179.2(3)
C2 C1 C6 C5 -0.8(4)
S1 C1 C6 C5 179.4(2)
C1 C6 C5 C4 0.6(4)
C3 C4 C5 C6 0.0(4)
C7 C4 C5 C6 -179.5(3)
C9 C8 O3 S1 -80.6(2)
C13 C8 O3 S1 101.93(19)
O1 S1 O3 C8 -86.68(17)
O2 S1 O3 C8 42.07(17)
C1 S1 O3 C8 158.41(16)

loop_
_cod_related_entry_id
_cod_related_entry_database
_cod_related_entry_code
1 ChemSpider 13994785
